data_4322407
loop_
_publ_author_name
'Paul McQuade'
'Kevin Hupp'
'Jonathan Bould'
'Hong Fang'
'Nigam P. Rath'
'Rhodri Ll. Thomas'
'Lawrence Barton'

_publ_section_title
;
 Degradation and Modification of Metallaboranes: Reactions of the
 Hexaborane(10) Analogue nido-(PPh3)2(CO)OsB5H9 with Phosphines and the
 Crystal and Molecular Structure of
 [2,2,2-(PPh3)2(CO)-nido-2-OsB4H7-3-BH2.PPh2Me]
;
_journal_name_full 'Inorganic Chemistry'
_journal_page_first 5415
_journal_page_last 5424
_journal_paper_doi 10.1021/ic990688k
_journal_volume 38
_journal_year 1999
_chemical_formula_sum 'C51 H53 B5 Cl3 O Os P3'
_chemical_formula_weight 1125.44
_chemical_name_systematic
; 
 ? 
;
_space_group_IT_number 4
_symmetry_cell_setting monoclinic
_symmetry_space_group_name_Hall 'P 2yb'
_symmetry_space_group_name_H-M 'P 1 21 1'
_atom_sites_solution_hydrogens geom
_atom_sites_solution_primary direct
_atom_sites_solution_secondary difmap
_audit_creation_method SHELXL-97
_cell_angle_alpha 90.00
_cell_angle_beta 98.259(1)
_cell_angle_gamma 90.00
_cell_formula_units_Z 2
_cell_length_a 10.7986(2)
_cell_length_b 12.0402(3)
_cell_length_c 19.9108(5)
_cell_measurement_reflns_used 7528
_cell_measurement_temperature 295(2)
_cell_measurement_theta_max 26.0
_cell_measurement_theta_min 2.0
_cell_volume 2561.90(10)
_computing_cell_refinement 'Bruker SMART'
_computing_data_collection 'Bruker SMART'
_computing_data_reduction 'Bruker SAINT'
_computing_molecular_graphics 'Bruker SHELXTL'
_computing_publication_material 'Bruker SHELXTL'
_computing_structure_refinement 'SHELXTL (Sheldrick, 1999)'
_computing_structure_solution 'SHELXTL (Sheldrick, 1999)'
_diffrn_ambient_temperature 295(2)
_diffrn_measured_fraction_theta_full 0.998
_diffrn_measured_fraction_theta_max 0.998
_diffrn_measurement_device_type 'CCD area detector'
_diffrn_measurement_method 'phi and omega scans'
_diffrn_radiation_monochromator graphite
_diffrn_radiation_source 'fine-focus sealed tube'
_diffrn_radiation_type MoK\a
_diffrn_radiation_wavelength 0.71073
_diffrn_reflns_av_R_equivalents 0.071
_diffrn_reflns_av_sigmaI/netI 0.1269
_diffrn_reflns_limit_h_max 13
_diffrn_reflns_limit_h_min -13
_diffrn_reflns_limit_k_max 14
_diffrn_reflns_limit_k_min -14
_diffrn_reflns_limit_l_max 24
_diffrn_reflns_limit_l_min -24
_diffrn_reflns_number 23503
_diffrn_reflns_theta_full 26.00
_diffrn_reflns_theta_max 26.00
_diffrn_reflns_theta_min 1.91
_exptl_absorpt_coefficient_mu 2.775
_exptl_absorpt_correction_T_max 0.8737
_exptl_absorpt_correction_T_min 0.7688
_exptl_absorpt_correction_type 'empirical, sadabs'
_exptl_crystal_colour colorless
_exptl_crystal_density_diffrn 1.459
_exptl_crystal_density_meas ?
_exptl_crystal_density_method 'not measured'
_exptl_crystal_description plates
_exptl_crystal_F_000 1128
_exptl_crystal_size_max 0.10
_exptl_crystal_size_mid 0.10
_exptl_crystal_size_min 0.05
_refine_diff_density_max 2.343
_refine_diff_density_min -1.816
_refine_diff_density_rms 0.141
_refine_ls_abs_structure_details 'Flack H D (1983), Acta Cryst. A39, 876-881'
_refine_ls_abs_structure_Flack -0.065(15)
_refine_ls_extinction_method none
_refine_ls_goodness_of_fit_ref 1.018
_refine_ls_hydrogen_treatment noref
_refine_ls_matrix_type full
_refine_ls_number_parameters 577
_refine_ls_number_reflns 9305
_refine_ls_number_restraints 1
_refine_ls_restrained_S_all 1.018
_refine_ls_R_factor_all 0.1099
_refine_ls_R_factor_gt 0.0741
_refine_ls_shift/su_max 0.004
_refine_ls_shift/su_mean 0.001
_refine_ls_structure_factor_coef Fsqd
_refine_ls_weighting_details 'calc w=1/[\s^2^(Fo^2^)+(0.1000P)^2^+0.0000P] where P=(Fo^2^+2Fc^2^)/3'
_refine_ls_weighting_scheme calc
_refine_ls_wR_factor_gt 0.1676
_refine_ls_wR_factor_ref 0.1855
_reflns_number_gt 6473
_reflns_number_total 9305
_reflns_threshold_expression >2sigma(I)
_cod_data_source_file ic990688k.cif
_cod_data_source_block b9895
_cod_depositor_comments
;
The following automatic conversions were performed:

'_exptl_crystal_density_meas' value 'no' was changed to '?' - the
value is perceived as not measured.

Automatic conversion script
Id: cif_fix_values 3008 2015-01-20 13:52:24Z robertas 
;
_cod_original_cell_volume 2561.9(1)
_cod_database_code 4322407

loop_
_symmetry_equiv_pos_as_xyz
'x, y, z'
'-x, y+1/2, -z'

loop_
_atom_site_label
_atom_site_type_symbol
_atom_site_fract_x
_atom_site_fract_y
_atom_site_fract_z
_atom_site_U_iso_or_equiv
_atom_site_adp_type
_atom_site_occupancy
_atom_site_symmetry_multiplicity
_atom_site_calc_flag
_atom_site_refinement_flags
_atom_site_disorder_assembly
_atom_site_disorder_group
Os2 Os 1.91175(4) -0.50039(6) 1.22601(2) 0.03365(16) Uani 1 1 d . . .
P1 P 1.7536(4) -0.5348(3) 1.13394(19) 0.0359(9) Uani 1 1 d . . .
P2 P 2.0824(4) -0.6009(3) 1.1988(2) 0.0402(9) Uani 1 1 d . . .
P3 P 1.8649(5) -0.1953(4) 1.4063(2) 0.0515(11) Uani 1 1 d . . .
O1 O 2.0152(16) -0.2864(11) 1.1782(8) 0.082(5) Uani 1 1 d . . .
B1 B 1.9827(18) -0.4746(13) 1.3355(9) 0.044(5) Uani 1 1 d . . .
B3 B 1.8457(19) -0.3948(17) 1.3167(10) 0.046(5) Uani 1 1 d . . .
B4 B 1.861(2) -0.511(3) 1.3786(9) 0.064(6) Uani 1 1 d . . .
B5 B 1.927(2) -0.6068(16) 1.3260(9) 0.042(4) Uani 1 1 d . . .
B6 B 1.801(2) -0.2598(16) 1.3199(10) 0.056(5) Uani 1 1 d . . .
H6' H 1.8374 -0.2128 1.2796 0.067 Uiso 1 1 d R . .
H6'' H 1.6985 -0.2545 1.3110 0.067 Uiso 1 1 d R . .
C1 C 1.9688(16) -0.3674(14) 1.1914(8) 0.049(4) Uani 1 1 d . . .
C2 C 1.6384(14) -0.4235(12) 1.1189(7) 0.039(4) Uani 1 1 d . . .
C3 C 1.670(2) -0.314(2) 1.1423(12) 0.058(6) Uani 1 1 d . . .
H3 H 1.7498 -0.2989 1.1652 0.069 Uiso 1 1 calc R . .
C4 C 1.581(2) -0.231(2) 1.1304(12) 0.072(6) Uani 1 1 d . . .
H4 H 1.6014 -0.1597 1.1467 0.086 Uiso 1 1 calc R . .
C5 C 1.4650(19) -0.2501(19) 1.0956(11) 0.070(6) Uani 1 1 d . . .
H5 H 1.4083 -0.1923 1.0858 0.084 Uiso 1 1 calc R . .
C6 C 1.4330(18) -0.3579(17) 1.0752(11) 0.069(5) Uani 1 1 d . . .
H6 H 1.3527 -0.3734 1.0536 0.082 Uiso 1 1 calc R . .
C7 C 1.5195(16) -0.4413(14) 1.0867(9) 0.051(4) Uani 1 1 d . . .
H7 H 1.4966 -0.5128 1.0722 0.061 Uiso 1 1 calc R . .
C8 C 1.652(2) -0.6566(17) 1.1485(11) 0.047(5) Uani 1 1 d . . .
C9 C 1.6107(15) -0.6643(15) 1.2112(9) 0.054(4) Uani 1 1 d . . .
H9 H 1.6354 -0.6108 1.2441 0.064 Uiso 1 1 calc R . .
C10 C 1.5353(17) -0.7483(18) 1.2254(10) 0.067(5) Uani 1 1 d . . .
H10 H 1.5070 -0.7517 1.2673 0.080 Uiso 1 1 calc R . .
C11 C 1.5000(18) -0.8311(17) 1.1756(12) 0.074(6) Uani 1 1 d . . .
H11 H 1.4509 -0.8912 1.1847 0.089 Uiso 1 1 calc R . .
C12 C 1.540(2) -0.8203(19) 1.1143(12) 0.077(7) Uani 1 1 d . . .
H12 H 1.5182 -0.8747 1.0816 0.093 Uiso 1 1 calc R . .
C13 C 1.6107(19) -0.7319(17) 1.0992(11) 0.063(5) Uani 1 1 d . . .
H13 H 1.6307 -0.7233 1.0555 0.075 Uiso 1 1 calc R . .
C14 C 1.7902(15) -0.5611(13) 1.0476(8) 0.043(4) Uani 1 1 d . . .
C15 C 1.7618(15) -0.4820(19) 0.9964(8) 0.053(5) Uani 1 1 d . . .
H15 H 1.7223 -0.4162 1.0055 0.064 Uiso 1 1 calc R . .
C16 C 1.7922(15) -0.501(3) 0.9322(7) 0.067(4) Uani 1 1 d . . .
H16 H 1.7736 -0.4478 0.8985 0.081 Uiso 1 1 calc R . .
C17 C 1.8504(17) -0.5998(15) 0.9178(9) 0.056(5) Uani 1 1 d . . .
H17 H 1.8701 -0.6135 0.8746 0.068 Uiso 1 1 calc R . .
C18 C 1.8782(16) -0.6763(13) 0.9690(8) 0.050(4) Uani 1 1 d . . .
H18 H 1.9164 -0.7430 0.9604 0.060 Uiso 1 1 calc R . .
C19 C 1.8499(15) -0.6551(13) 1.0323(8) 0.045(4) Uani 1 1 d . . .
H19 H 1.8723 -0.7071 1.0664 0.054 Uiso 1 1 calc R . .
C20 C 2.0667(18) -0.7541(14) 1.2100(8) 0.047(4) Uani 1 1 d . . .
C21 C 1.9546(16) -0.8025(13) 1.1963(9) 0.049(4) Uani 1 1 d . . .
H21 H 1.8860 -0.7585 1.1800 0.059 Uiso 1 1 calc R . .
C22 C 1.936(2) -0.9147(16) 1.2052(10) 0.066(5) Uani 1 1 d . . .
H22 H 1.8555 -0.9449 1.1974 0.079 Uiso 1 1 calc R . .
C23 C 2.038(2) -0.981(2) 1.2259(9) 0.071(6) Uani 1 1 d . . .
H23 H 2.0269 -1.0565 1.2312 0.085 Uiso 1 1 calc R . .
C24 C 2.155(2) -0.9369(15) 1.2388(9) 0.067(6) Uani 1 1 d . . .
H24 H 2.2234 -0.9825 1.2522 0.080 Uiso 1 1 calc R . .
C25 C 2.1706(17) -0.8228(14) 1.2317(8) 0.051(4) Uani 1 1 d . . .
H25 H 2.2500 -0.7918 1.2413 0.061 Uiso 1 1 calc R . .
C26 C 2.1282(15) -0.5901(13) 1.1131(8) 0.046(4) Uani 1 1 d . . .
C27 C 2.0878(12) -0.502(2) 1.0700(7) 0.048(3) Uani 1 1 d . . .
H27 H 2.0360 -0.4489 1.0853 0.058 Uiso 1 1 calc R . .
C28 C 2.1203(14) -0.489(2) 1.0061(7) 0.050(4) Uani 1 1 d . . .
H28 H 2.0899 -0.4303 0.9785 0.061 Uiso 1 1 calc R . .
C29 C 2.201(2) -0.5685(16) 0.9841(10) 0.072(6) Uani 1 1 d . . .
H29 H 2.2245 -0.5632 0.9412 0.087 Uiso 1 1 calc R . .
C30 C 2.244(2) -0.6548(17) 1.0271(11) 0.073(6) Uani 1 1 d . . .
H30 H 2.2972 -0.7074 1.0124 0.088 Uiso 1 1 calc R . .
C31 C 2.2108(17) -0.6646(15) 1.0906(10) 0.061(5) Uani 1 1 d . . .
H31 H 2.2441 -0.7219 1.1189 0.074 Uiso 1 1 calc R . .
C32 C 2.2280(14) -0.5669(13) 1.2519(9) 0.047(4) Uani 1 1 d . . .
C33 C 2.3155(13) -0.496(3) 1.2280(8) 0.056(4) Uani 1 1 d . . .
H33 H 2.3001 -0.4690 1.1838 0.067 Uiso 1 1 calc R . .
C34 C 2.4261(19) -0.4652(16) 1.2703(13) 0.080(7) Uani 1 1 d . . .
H34 H 2.4825 -0.4169 1.2544 0.096 Uiso 1 1 calc R . .
C35 C 2.4503(18) -0.506(3) 1.3340(11) 0.087(6) Uani 1 1 d . . .
H35 H 2.5241 -0.4869 1.3615 0.104 Uiso 1 1 calc R . .
C36 C 2.364(2) -0.5785(19) 1.3593(11) 0.072(6) Uani 1 1 d . . .
H36 H 2.3803 -0.6078 1.4029 0.087 Uiso 1 1 calc R . .
C37 C 2.2568(17) -0.6031(16) 1.3176(10) 0.059(5) Uani 1 1 d . . .
H37 H 2.1985 -0.6479 1.3348 0.071 Uiso 1 1 calc R . .
C38 C 2.031(2) -0.1846(19) 1.4180(14) 0.088(7) Uani 1 1 d . . .
H38A H 2.0668 -0.2567 1.4129 0.131 Uiso 1 1 calc R . .
H38B H 2.0600 -0.1565 1.4626 0.131 Uiso 1 1 calc R . .
H38C H 2.0562 -0.1350 1.3847 0.131 Uiso 1 1 calc R . .
C39 C 1.8194(18) -0.2744(14) 1.4774(9) 0.056(5) Uani 1 1 d . . .
C40 C 1.902(2) -0.3061(17) 1.5317(10) 0.073(6) Uani 1 1 d . . .
H40 H 1.9858 -0.2879 1.5346 0.088 Uiso 1 1 calc R . .
C41 C 1.857(3) -0.367(2) 1.5839(12) 0.104(9) Uani 1 1 d . . .
H41 H 1.9114 -0.3908 1.6218 0.125 Uiso 1 1 calc R . .
C42 C 1.730(3) -0.390(2) 1.5763(16) 0.113(11) Uani 1 1 d . . .
H42 H 1.7005 -0.4258 1.6121 0.135 Uiso 1 1 calc R . .
C43 C 1.651(3) -0.366(3) 1.5240(14) 0.121(12) Uani 1 1 d . . .
H43 H 1.5676 -0.3890 1.5201 0.145 Uiso 1 1 calc R . .
C44 C 1.695(2) -0.304(2) 1.4737(12) 0.087(7) Uani 1 1 d . . .
H44 H 1.6387 -0.2806 1.4364 0.104 Uiso 1 1 calc R . .
C45 C 1.8130(17) -0.0544(15) 1.4174(10) 0.058(5) Uani 1 1 d . . .
C46 C 1.7925(19) -0.014(3) 1.4803(9) 0.077(6) Uani 1 1 d . . .
H46 H 1.8085 -0.0602 1.5178 0.092 Uiso 1 1 calc R . .
C47 C 1.751(2) 0.0901(19) 1.4896(13) 0.088(7) Uani 1 1 d . . .
H47 H 1.7355 0.1140 1.5321 0.106 Uiso 1 1 calc R . .
C48 C 1.730(3) 0.161(2) 1.4328(16) 0.104(9) Uani 1 1 d . . .
H48 H 1.7014 0.2327 1.4367 0.125 Uiso 1 1 calc R . .
C49 C 1.754(2) 0.1214(18) 1.3724(13) 0.091(7) Uani 1 1 d . . .
H49 H 1.7456 0.1702 1.3358 0.109 Uiso 1 1 calc R . .
C50 C 1.790(2) 0.016(2) 1.3615(11) 0.081(6) Uani 1 1 d . . .
H50 H 1.7988 -0.0080 1.3181 0.097 Uiso 1 1 calc R . .
C51 C 1.423(3) -0.190(3) 1.323(3) 0.168(17) Uani 1 1 d . . .
H51 H 1.4827 -0.2490 1.3170 0.201 Uiso 1 1 calc R . .
Cl1 Cl 1.2735(14) -0.2144(9) 1.2787(12) 0.296(11) Uani 1 1 d . . .
Cl2 Cl 1.4762(10) -0.0617(10) 1.3058(9) 0.221(7) Uani 1 1 d . . .
Cl3 Cl 1.3885(18) -0.1792(15) 1.4044(11) 0.282(10) Uani 1 1 d . . .

loop_
_atom_site_aniso_label
_atom_site_aniso_U_11
_atom_site_aniso_U_22
_atom_site_aniso_U_33
_atom_site_aniso_U_23
_atom_site_aniso_U_13
_atom_site_aniso_U_12
Os2 0.0457(3) 0.0277(2) 0.0280(2) 0.0002(4) 0.00689(17) 0.0014(5)
P1 0.051(2) 0.029(2) 0.0275(19) 0.0000(13) 0.0056(16) -0.0003(14)
P2 0.053(3) 0.034(2) 0.035(2) 0.0045(17) 0.0085(18) 0.0042(18)
P3 0.075(3) 0.041(3) 0.038(2) -0.0032(18) 0.008(2) 0.003(2)
O1 0.134(13) 0.033(8) 0.087(12) 0.009(7) 0.045(10) -0.016(8)
B1 0.068(12) 0.030(15) 0.032(9) 0.004(7) 0.000(8) 0.010(8)
B3 0.047(12) 0.057(13) 0.036(10) 0.008(9) 0.012(9) 0.009(10)
B4 0.109(14) 0.044(14) 0.043(9) 0.009(13) 0.028(9) 0.020(16)
B5 0.060(13) 0.041(11) 0.030(10) 0.011(8) 0.021(9) 0.008(10)
B6 0.101(17) 0.038(11) 0.029(10) -0.006(8) 0.009(10) 0.004(10)
C1 0.081(12) 0.037(10) 0.035(9) 0.019(7) 0.028(8) 0.027(8)
C2 0.051(10) 0.034(9) 0.031(8) -0.004(6) 0.003(7) 0.024(7)
C3 0.068(14) 0.056(14) 0.049(13) 0.003(10) 0.009(11) 0.013(11)
C4 0.084(17) 0.059(15) 0.071(17) 0.017(12) 0.003(13) 0.001(12)
C5 0.062(13) 0.076(16) 0.069(14) 0.004(11) 0.000(11) 0.024(11)
C6 0.053(11) 0.069(14) 0.081(15) 0.019(11) 0.000(10) 0.003(10)
C7 0.061(11) 0.036(9) 0.055(11) 0.003(8) 0.008(9) 0.009(8)
C8 0.054(12) 0.041(12) 0.049(12) -0.005(9) 0.024(9) -0.012(9)
C9 0.052(10) 0.062(12) 0.048(10) 0.008(8) 0.010(8) -0.012(8)
C10 0.064(12) 0.092(16) 0.048(12) 0.013(10) 0.018(9) -0.010(10)
C11 0.073(13) 0.061(13) 0.087(16) 0.028(12) 0.010(11) -0.024(10)
C12 0.12(2) 0.054(14) 0.062(15) -0.007(11) 0.010(13) -0.015(13)
C13 0.075(14) 0.066(14) 0.050(13) -0.001(10) 0.018(10) -0.013(10)
C14 0.064(10) 0.042(9) 0.026(8) 0.005(7) 0.014(7) 0.004(7)
C15 0.075(10) 0.046(15) 0.041(8) 0.013(9) 0.016(7) 0.013(9)
C16 0.098(11) 0.071(11) 0.037(8) 0.011(18) 0.026(7) 0.00(2)
C17 0.084(13) 0.051(11) 0.038(10) -0.001(8) 0.023(9) -0.009(9)
C18 0.077(12) 0.033(9) 0.045(10) -0.010(7) 0.028(8) -0.011(8)
C19 0.062(10) 0.036(9) 0.037(9) 0.006(7) 0.007(7) -0.007(7)
C20 0.084(14) 0.028(9) 0.036(9) -0.001(7) 0.031(9) -0.005(8)
C21 0.062(11) 0.031(9) 0.054(11) -0.001(7) 0.005(8) 0.004(8)
C22 0.102(16) 0.045(11) 0.057(12) -0.003(9) 0.029(11) -0.008(10)
C23 0.124(16) 0.042(17) 0.053(10) 0.009(9) 0.037(10) 0.016(13)
C24 0.120(18) 0.034(10) 0.052(12) 0.003(8) 0.032(11) 0.029(11)
C25 0.070(11) 0.048(10) 0.035(9) -0.001(7) 0.011(8) 0.005(8)
C26 0.054(10) 0.038(9) 0.048(10) -0.007(7) 0.014(8) -0.002(7)
C27 0.054(7) 0.038(7) 0.056(8) -0.002(16) 0.022(6) 0.003(14)
C28 0.075(9) 0.038(11) 0.040(7) 0.001(11) 0.012(7) -0.014(11)
C29 0.121(17) 0.054(12) 0.053(12) 0.011(9) 0.051(12) -0.008(11)
C30 0.105(16) 0.059(13) 0.064(14) -0.016(11) 0.040(12) 0.014(11)
C31 0.078(13) 0.052(11) 0.060(12) 0.008(9) 0.032(10) 0.013(9)
C32 0.045(9) 0.035(9) 0.063(12) -0.006(8) 0.012(8) 0.009(7)
C33 0.060(9) 0.052(9) 0.052(8) -0.012(16) -0.001(7) 0.012(16)
C34 0.074(14) 0.067(17) 0.104(19) -0.009(12) 0.032(13) -0.015(10)
C35 0.075(12) 0.103(16) 0.073(13) -0.03(2) -0.021(10) 0.02(2)
C36 0.064(13) 0.094(16) 0.055(13) -0.016(11) 0.000(11) 0.025(11)
C37 0.057(11) 0.066(12) 0.055(12) 0.009(10) 0.012(9) 0.008(9)
C38 0.097(18) 0.062(15) 0.10(2) -0.012(13) 0.004(15) 0.000(12)
C39 0.087(14) 0.036(9) 0.048(11) -0.001(8) 0.017(10) -0.008(9)
C40 0.102(17) 0.063(13) 0.053(13) -0.010(10) 0.004(12) 0.006(11)
C41 0.19(3) 0.063(16) 0.057(15) 0.015(12) 0.024(17) 0.021(18)
C42 0.17(3) 0.079(18) 0.10(2) -0.013(16) 0.06(2) -0.06(2)
C43 0.14(3) 0.17(3) 0.053(16) 0.001(17) 0.022(17) -0.06(2)
C44 0.098(17) 0.095(18) 0.073(16) 0.002(13) 0.031(13) -0.026(14)
C45 0.066(12) 0.050(10) 0.059(12) -0.019(9) 0.010(9) 0.003(8)
C46 0.107(14) 0.08(2) 0.045(9) 0.003(15) 0.012(9) 0.009(17)
C47 0.13(2) 0.051(13) 0.086(18) -0.013(13) 0.034(15) -0.003(13)
C48 0.14(2) 0.054(15) 0.12(2) -0.017(15) 0.014(18) 0.020(14)
C49 0.15(2) 0.048(13) 0.079(17) 0.015(12) 0.010(15) 0.003(13)
C50 0.139(17) 0.044(16) 0.058(11) -0.002(11) 0.013(11) 0.001(13)
C51 0.14(3) 0.13(3) 0.24(5) 0.02(3) 0.04(3) 0.04(2)
Cl1 0.198(12) 0.102(8) 0.54(3) -0.039(12) -0.099(16) 0.055(8)
Cl2 0.141(8) 0.143(9) 0.39(2) 0.088(10) 0.081(10) 0.020(6)
Cl3 0.30(2) 0.243(18) 0.33(2) 0.076(17) 0.152(19) 0.080(15)

loop_
_atom_type_symbol
_atom_type_description
_atom_type_scat_dispersion_real
_atom_type_scat_dispersion_imag
_atom_type_scat_source
C C 0.0033 0.0016 'International Tables Vol C Tables 4.2.6.8 and 6.1.1.4'
H H 0.0000 0.0000 'International Tables Vol C Tables 4.2.6.8 and 6.1.1.4'
B B 0.0013 0.0007 'International Tables Vol C Tables 4.2.6.8 and 6.1.1.4'
O O 0.0106 0.0060 'International Tables Vol C Tables 4.2.6.8 and 6.1.1.4'
P P 0.1023 0.0942 'International Tables Vol C Tables 4.2.6.8 and 6.1.1.4'
Os Os -1.2165 7.6030 'International Tables Vol C Tables 4.2.6.8 and 6.1.1.4'
Cl Cl 0.1484 0.1585 'International Tables Vol C Tables 4.2.6.8 and 6.1.1.4'

loop_
_geom_angle_atom_site_label_1
_geom_angle_atom_site_label_2
_geom_angle_atom_site_label_3
_geom_angle
_geom_angle_site_symmetry_1
_geom_angle_site_symmetry_3
_geom_angle_publ_flag
C1 Os2 B1 98.9(7) . . ?
C1 Os2 P2 92.6(5) . . ?
B1 Os2 P2 97.3(5) . . ?
C1 Os2 B5 141.9(8) . . ?
B1 Os2 B5 43.5(7) . . ?
P2 Os2 B5 87.3(5) . . ?
C1 Os2 P1 96.0(6) . . ?
B1 Os2 P1 153.6(5) . . ?
P2 Os2 P1 103.67(14) . . ?
B5 Os2 P1 121.1(6) . . ?
C1 Os2 B3 88.5(7) . . ?
B1 Os2 B3 44.5(6) . . ?
P2 Os2 B3 141.3(5) . . ?
B5 Os2 B3 69.1(6) . . ?
P1 Os2 B3 114.7(5) . . ?
C2 P1 C14 101.8(7) . . ?
C2 P1 C8 101.4(9) . . ?
C14 P1 C8 102.6(9) . . ?
C2 P1 Os2 113.5(5) . . ?
C14 P1 Os2 121.8(5) . . ?
C8 P1 Os2 113.1(7) . . ?
C32 P2 C26 101.4(8) . . ?
C32 P2 C20 103.9(8) . . ?
C26 P2 C20 102.7(7) . . ?
C32 P2 Os2 113.3(5) . . ?
C26 P2 Os2 120.2(5) . . ?
C20 P2 Os2 113.3(6) . . ?
C38 P3 C45 103.9(10) . . ?
C38 P3 C39 108.3(11) . . ?
C45 P3 C39 105.8(9) . . ?
C38 P3 B6 111.7(11) . . ?
C45 P3 B6 114.2(9) . . ?
C39 P3 B6 112.3(9) . . ?
B5 B1 B4 62.5(14) . . ?
B5 B1 B3 102.3(15) . . ?
B4 B1 B3 64.2(13) . . ?
B5 B1 Os2 72.2(9) . . ?
B4 B1 Os2 105.8(12) . . ?
B3 B1 Os2 73.0(9) . . ?
B6 B3 B1 138.5(17) . . ?
B6 B3 B4 133.9(16) . . ?
B1 B3 B4 56.9(11) . . ?
B6 B3 Os2 130.7(12) . . ?
B1 B3 Os2 62.5(8) . . ?
B4 B3 Os2 95.4(12) . . ?
B1 B4 B5 58.2(11) . . ?
B1 B4 B3 58.8(12) . . ?
B5 B4 B3 96.0(12) . . ?
B1 B5 B4 59.3(13) . . ?
B1 B5 Os2 64.2(8) . . ?
B4 B5 Os2 99.1(12) . . ?
B3 B6 P3 110.7(13) . . ?
O1 C1 Os2 170.6(17) . . ?
C7 C2 C3 117.8(15) . . ?
C7 C2 P1 122.3(12) . . ?
C3 C2 P1 119.9(14) . . ?
C4 C3 C2 119(2) . . ?
C5 C4 C3 122(2) . . ?
C4 C5 C6 119(2) . . ?
C7 C6 C5 120.1(19) . . ?
C6 C7 C2 122.4(17) . . ?
C13 C8 C9 119.4(18) . . ?
C13 C8 P1 123.0(16) . . ?
C9 C8 P1 117.4(15) . . ?
C10 C9 C8 121.2(18) . . ?
C9 C10 C11 119.2(17) . . ?
C12 C11 C10 118.2(18) . . ?
C11 C12 C13 122(2) . . ?
C8 C13 C12 119(2) . . ?
C19 C14 C15 117.7(14) . . ?
C19 C14 P1 121.6(12) . . ?
C15 C14 P1 120.6(13) . . ?
C16 C15 C14 120(2) . . ?
C15 C16 C17 120(2) . . ?
C18 C17 C16 118.3(15) . . ?
C19 C18 C17 120.4(16) . . ?
C14 C19 C18 122.7(15) . . ?
C21 C20 C25 117.7(16) . . ?
C21 C20 P2 120.1(15) . . ?
C25 C20 P2 122.2(14) . . ?
C20 C21 C22 123.2(18) . . ?
C23 C22 C21 118(2) . . ?
C24 C23 C22 121(2) . . ?
C23 C24 C25 119.1(19) . . ?
C24 C25 C20 120.3(18) . . ?
C31 C26 C27 117.0(15) . . ?
C31 C26 P2 121.5(13) . . ?
C27 C26 P2 121.4(12) . . ?
C28 C27 C26 124(2) . . ?
C27 C28 C29 118(2) . . ?
C30 C29 C28 119.1(17) . . ?
C31 C30 C29 121.8(18) . . ?
C30 C31 C26 120.6(18) . . ?
C37 C32 C33 116.4(16) . . ?
C37 C32 P2 122.9(14) . . ?
C33 C32 P2 120.6(13) . . ?
C32 C33 C34 120.7(18) . . ?
C35 C34 C33 120(2) . . ?
C34 C35 C36 121(2) . . ?
C37 C36 C35 118(2) . . ?
C36 C37 C32 124.8(19) . . ?
C40 C39 C44 119(2) . . ?
C40 C39 P3 123.2(17) . . ?
C44 C39 P3 117.3(16) . . ?
C39 C40 C41 119(2) . . ?
C42 C41 C40 117(3) . . ?
C43 C42 C41 126(3) . . ?
C42 C43 C44 116(3) . . ?
C39 C44 C43 122(3) . . ?
C46 C45 C50 118(2) . . ?
C46 C45 P3 122.1(19) . . ?
C50 C45 P3 120.0(15) . . ?
C47 C46 C45 123(2) . . ?
C46 C47 C48 118(2) . . ?
C49 C48 C47 119(2) . . ?
C50 C49 C48 125(2) . . ?
C49 C50 C45 118(2) . . ?
Cl2 C51 Cl3 104(3) . . ?
Cl2 C51 Cl1 112(2) . . ?
Cl3 C51 Cl1 100(2) . . ?

loop_
_geom_bond_atom_site_label_1
_geom_bond_atom_site_label_2
_geom_bond_distance
_geom_bond_site_symmetry_2
_geom_bond_publ_flag
Os2 C1 1.881(17) . ?
Os2 B1 2.226(18) . ?
Os2 P2 2.333(4) . ?
Os2 B5 2.353(17) . ?
Os2 P1 2.356(4) . ?
Os2 B3 2.40(2) . ?
P1 C2 1.825(14) . ?
P1 C14 1.845(15) . ?
P1 C8 1.88(2) . ?
P2 C32 1.811(18) . ?
P2 C26 1.848(17) . ?
P2 C20 1.869(17) . ?
P3 C38 1.78(2) . ?
P3 C45 1.809(18) . ?
P3 C39 1.831(18) . ?
P3 B6 1.92(2) . ?
O1 C1 1.14(2) . ?
B1 B5 1.70(3) . ?
B1 B4 1.72(3) . ?
B1 B3 1.76(3) . ?
B3 B6 1.70(3) . ?
B3 B4 1.85(3) . ?
B4 B5 1.78(3) . ?
C2 C7 1.37(2) . ?
C2 C3 1.42(3) . ?
C3 C4 1.39(3) . ?
C4 C5 1.36(3) . ?
C5 C6 1.39(3) . ?
C6 C7 1.37(2) . ?
C8 C13 1.36(3) . ?
C8 C9 1.39(3) . ?
C9 C10 1.35(2) . ?
C10 C11 1.42(3) . ?
C11 C12 1.36(3) . ?
C12 C13 1.37(3) . ?
C14 C19 1.36(2) . ?
C14 C15 1.40(2) . ?
C15 C16 1.38(2) . ?
C16 C17 1.39(3) . ?
C17 C18 1.37(2) . ?
C18 C19 1.36(2) . ?
C20 C21 1.34(2) . ?
C20 C25 1.41(3) . ?
C21 C22 1.38(2) . ?
C22 C23 1.38(3) . ?
C23 C24 1.36(3) . ?
C24 C25 1.39(2) . ?
C26 C31 1.38(2) . ?
C26 C27 1.39(3) . ?
C27 C28 1.376(19) . ?
C28 C29 1.40(3) . ?
C29 C30 1.38(3) . ?
C30 C31 1.37(2) . ?
C32 C37 1.37(2) . ?
C32 C33 1.41(3) . ?
C33 C34 1.41(3) . ?
C34 C35 1.35(3) . ?
C35 C36 1.42(4) . ?
C36 C37 1.36(3) . ?
C39 C40 1.35(3) . ?
C39 C44 1.38(3) . ?
C40 C41 1.41(3) . ?
C41 C42 1.39(4) . ?
C42 C43 1.29(4) . ?
C43 C44 1.39(3) . ?
C45 C46 1.39(3) . ?
C45 C50 1.40(3) . ?
C46 C47 1.35(4) . ?
C47 C48 1.41(4) . ?
C48 C49 1.35(3) . ?
C49 C50 1.35(3) . ?
C51 Cl2 1.69(4) . ?
C51 Cl3 1.73(5) . ?
C51 Cl1 1.75(4) . ?
